data_4134639
loop_
_publ_author_name
'Chen, Xu-Lang'
'Shen, Yun-Jia'
'Gao, Chao'
'Yang, Jian'
'Sun, Xin'
'Zhang, Xin'
'Yang, Yu-Dong'
'Wei, Gong-Ping'
'Xiang, Jun-Feng'
'Sessler, Jonathan L.'
'Gong, Han-Yuan'

_publ_section_title
;
 Regulating the Structures of Self-Assembled Mechanically Interlocked
 Moleculecular Constructs via Dianion Precursor Substituent Effects.
;
_journal_name_full 'Journal of the American Chemical Society'
_journal_paper_doi 10.1021/jacs.9b13473
_journal_year 2020
_chemical_formula_sum 'C68 H76 Co N12 O22'
_chemical_formula_weight 1472.33
_space_group_crystal_system triclinic
_space_group_IT_number 2
_space_group_name_Hall '-P 1'
_space_group_name_H-M_alt 'P -1'
_atom_sites_solution_hydrogens geom
_audit_creation_method SHELXL-2018/3
_cell_angle_alpha 106.80(3)
_cell_angle_beta 104.68(3)
_cell_angle_gamma 93.65(3)
_cell_formula_units_Z 1
_cell_length_a 10.617(2)
_cell_length_b 12.641(3)
_cell_length_c 13.803(3)
_cell_measurement_reflns_used 5931
_cell_measurement_temperature 223(2)
_cell_measurement_theta_max 24.998
_cell_measurement_theta_min 1.608
_cell_volume 1696.7(8)
_computing_cell_refinement 'CrystalClear (Rigaku Inc., 2008)'
_computing_data_collection 'CrystalClear (Rigaku Inc., 2008)'
_computing_data_reduction 'CrystalClear (Rigaku Inc., 2008)'
_computing_structure_refinement 'SHELXL-2018/3 (Sheldrick, 2018)'
_computing_structure_solution 'SHELXT 2014/5 (Sheldrick, 2014)'
_diffrn_ambient_temperature 223(2)
_diffrn_detector_area_resol_mean 13.6612
_diffrn_measured_fraction_theta_full 0.994
_diffrn_measured_fraction_theta_max 0.994
_diffrn_measurement_device
;
Mercury2 (2x2 bin mode)
;
_diffrn_measurement_method dtprofit.ref
_diffrn_radiation_type MoK\a
_diffrn_radiation_wavelength 0.71073
_diffrn_reflns_av_R_equivalents 0.0597
_diffrn_reflns_av_unetI/netI 0.1018
_diffrn_reflns_Laue_measured_fraction_full 0.994
_diffrn_reflns_Laue_measured_fraction_max 0.994
_diffrn_reflns_limit_h_max 12
_diffrn_reflns_limit_h_min -12
_diffrn_reflns_limit_k_max 15
_diffrn_reflns_limit_k_min -15
_diffrn_reflns_limit_l_max 14
_diffrn_reflns_limit_l_min -16
_diffrn_reflns_number 11845
_diffrn_reflns_point_group_measured_fraction_full 0.994
_diffrn_reflns_point_group_measured_fraction_max 0.994
_diffrn_reflns_theta_full 24.998
_diffrn_reflns_theta_max 24.998
_diffrn_reflns_theta_min 1.608
_exptl_absorpt_coefficient_mu 0.341
_exptl_absorpt_correction_T_max 1.0000
_exptl_absorpt_correction_T_min 0.4251
_exptl_absorpt_correction_type multi-scan
_exptl_crystal_colour pink
_exptl_crystal_density_diffrn 1.441
_exptl_crystal_description block
_exptl_crystal_F_000 771
_exptl_crystal_size_max 0.28
_exptl_crystal_size_mid 0.19
_exptl_crystal_size_min 0.14
_refine_diff_density_max 1.310
_refine_diff_density_min -1.552
_refine_diff_density_rms 0.123
_refine_ls_extinction_method none
_refine_ls_goodness_of_fit_ref 1.024
_refine_ls_hydrogen_treatment constr
_refine_ls_matrix_type full
_refine_ls_number_parameters 468
_refine_ls_number_reflns 5931
_refine_ls_number_restraints 0
_refine_ls_restrained_S_all 1.024
_refine_ls_R_factor_all 0.1162
_refine_ls_R_factor_gt 0.0758
_refine_ls_shift/su_max 0.000
_refine_ls_shift/su_mean 0.000
_refine_ls_structure_factor_coef Fsqd
_refine_ls_weighting_details 'w=1/[\s^2^(Fo^2^)+(0.0500P)^2^+8.5000P] where P=(Fo^2^+2Fc^2^)/3'
_refine_ls_weighting_scheme calc
_refine_ls_wR_factor_gt 0.1691
_refine_ls_wR_factor_ref 0.2264
_reflns_Friedel_coverage 0.000
_reflns_number_gt 3963
_reflns_number_total 5931
_reflns_threshold_expression 'I > 2\s(I)'
_cod_data_source_file ja9b13473_si_016.cif
_cod_data_source_block A
_cod_depositor_comments
;
The following automatic conversions were performed:

data item '_exptl_absorpt_correction_type' value 'Multi-scan' was
changed to 'multi-scan' in accordance with the
/home/data/users/saulius/crontab/automatic-downloads/rss-feeds/ACS/lib/dictionaries/cif_core.dic
dictionary named 'cif_core.dic' version 2.4.2 last updated on
2011-04-26.

Automatic conversion script
Id: cif_fix_values 7556 2019-12-06 15:28:31Z antanas 
;
_cod_original_cell_volume 1696.7(7)
_cod_database_code 4134639
_shelx_shelxl_version_number 2018/3
_shelx_space_group_comment
;
The symmetry employed for this shelxl refinement is uniquely defined
by the following loop, which should always be used as a source of
symmetry information in preference to the above space-group names.
They are only intended as comments.
;

loop_
_space_group_symop_operation_xyz
'x, y, z'
'-x, -y, -z'

loop_
_atom_site_label
_atom_site_type_symbol
_atom_site_fract_x
_atom_site_fract_y
_atom_site_fract_z
_atom_site_U_iso_or_equiv
_atom_site_adp_type
_atom_site_occupancy
_atom_site_site_symmetry_order
_atom_site_calc_flag
_atom_site_refinement_flags_posn
_atom_site_refinement_flags_adp
_atom_site_refinement_flags_occupancy
_atom_site_disorder_assembly
_atom_site_disorder_group
Co1 Co 0.500000 0.500000 0.500000 0.0296(3) Uani 1 2 d S . P . .
O1W O 0.4136(4) 0.3586(3) 0.5257(3) 0.0417(10) Uani 1 1 d . . . . .
O1 O 0.7086(4) 0.5575(4) 0.8208(3) 0.0450(11) Uani 1 1 d . . . . .
O2 O 0.8459(4) 0.4955(3) 0.7277(3) 0.0370(9) Uani 1 1 d . . . . .
O2W O 0.4651(4) 0.4063(3) 0.3428(3) 0.0376(9) Uani 1 1 d . . . . .
O3W O 0.6792(3) 0.4350(3) 0.5315(3) 0.0326(9) Uani 1 1 d . . . . .
O3 O 0.7243(7) -0.3368(4) 0.3434(5) 0.086(2) Uani 1 1 d . . . . .
O4 O 0.7699(5) -0.3119(4) 0.2053(4) 0.0583(13) Uani 1 1 d . . . . .
O4W O 0.9926(4) 0.3591(4) 0.6206(4) 0.0560(12) Uani 1 1 d . . . . .
O5 O 0.5819(4) 0.2126(3) 0.4705(3) 0.0489(11) Uani 1 1 d . . . . .
O6 O 0.5229(4) 0.1976(3) 0.3004(3) 0.0474(11) Uani 1 1 d . . . . .
O7 O 1.0526(5) 0.1923(5) 0.0278(6) 0.091(2) Uani 1 1 d . . . . .
N1 N 0.7438(4) 0.3203(4) 0.0491(4) 0.0360(11) Uani 1 1 d . . . . .
N2 N 0.8014(4) 0.3620(4) 0.2310(4) 0.0360(11) Uani 1 1 d . . . . .
N3 N 0.9790(4) 0.3431(4) 0.3406(4) 0.0349(11) Uani 1 1 d . . . . .
N4 N 1.1741(5) -0.2143(4) 0.2307(4) 0.0382(11) Uani 1 1 d . . . . .
N5 N 1.2968(4) -0.2791(4) 0.1317(4) 0.0349(11) Uani 1 1 d . . . . .
N6 N 1.2186(6) 0.0896(5) 0.0121(4) 0.0569(15) Uani 1 1 d . . . . .
C1 C 0.6596(5) 0.3187(5) -0.0395(5) 0.0366(13) Uani 1 1 d . . . . .
C2 C 0.5357(6) 0.3502(6) -0.0486(6) 0.0508(16) Uani 1 1 d . . . . .
H2A H 0.479360 0.346050 -0.113726 0.061 Uiso 1 1 calc R U . . .
C3 C 0.5000(6) 0.3876(6) 0.0424(5) 0.0533(17) Uani 1 1 d . . . . .
H3A H 0.417004 0.408114 0.040117 0.064 Uiso 1 1 calc R U . . .
C4 C 0.5869(5) 0.3947(5) 0.1367(5) 0.0452(15) Uani 1 1 d . . . . .
H4A H 0.564997 0.421792 0.199584 0.054 Uiso 1 1 calc R U . . .
C5 C 0.7089(5) 0.3606(5) 0.1367(5) 0.0382(14) Uani 1 1 d . . . . .
C6 C 0.9239(5) 0.3327(5) 0.2413(5) 0.0342(13) Uani 1 1 d . . . . .
H6A H 0.962390 0.309196 0.186755 0.041 Uiso 1 1 calc R U . . .
C7 C 0.7830(6) 0.3942(5) 0.3309(5) 0.0395(14) Uani 1 1 d . . . . .
H7A H 0.708894 0.419864 0.348187 0.047 Uiso 1 1 calc R U . . .
C8 C 0.8923(6) 0.3813(5) 0.3974(5) 0.0385(13) Uani 1 1 d . . . . .
H8A H 0.907209 0.395641 0.469711 0.046 Uiso 1 1 calc R U . . .
C9 C 1.1100(5) 0.3141(4) 0.3848(5) 0.0381(13) Uani 1 1 d . . . . .
H9A H 1.138234 0.349813 0.460716 0.046 Uiso 1 1 calc R U . . .
H9B H 1.173485 0.342683 0.355512 0.046 Uiso 1 1 calc R U . . .
C10 C 1.1071(5) 0.1913(4) 0.3612(4) 0.0345(13) Uani 1 1 d . . . . .
C11 C 1.0143(5) 0.1264(5) 0.3863(5) 0.0411(14) Uani 1 1 d . . . . .
H11A H 0.957015 0.161585 0.421584 0.049 Uiso 1 1 calc R U . . .
C12 C 1.0075(6) 0.0130(5) 0.3595(5) 0.0419(14) Uani 1 1 d . . . . .
H12A H 0.948048 -0.028035 0.379016 0.050 Uiso 1 1 calc R U . . .
C13 C 1.0884(5) -0.0413(5) 0.3034(5) 0.0362(13) Uani 1 1 d . . . . .
C14 C 1.1806(6) 0.0209(5) 0.2799(5) 0.0449(15) Uani 1 1 d . . . . .
H14A H 1.236508 -0.015100 0.243520 0.054 Uiso 1 1 calc R U . . .
C15 C 1.1915(5) 0.1369(5) 0.3096(5) 0.0399(14) Uani 1 1 d . . . . .
H15A H 1.255820 0.177819 0.294563 0.048 Uiso 1 1 calc R U . . .
C16 C 1.0635(6) -0.1675(5) 0.2644(5) 0.0442(15) Uani 1 1 d . . . . .
H16A H 1.049684 -0.194692 0.320349 0.053 Uiso 1 1 calc R U . . .
H16B H 0.984157 -0.192767 0.205531 0.053 Uiso 1 1 calc R U . . .
C17 C 1.1789(6) -0.2430(5) 0.1303(5) 0.0386(13) Uani 1 1 d . . . . .
H17A H 1.114784 -0.238933 0.071928 0.046 Uiso 1 1 calc R U . . .
C18 C 1.2843(6) -0.2356(5) 0.2934(5) 0.0455(15) Uani 1 1 d . . . . .
H18A H 1.302261 -0.224474 0.365454 0.055 Uiso 1 1 calc R U . . .
C19 C 1.3617(6) -0.2750(5) 0.2336(5) 0.0438(14) Uani 1 1 d . . . . .
H19A H 1.443792 -0.295911 0.255894 0.053 Uiso 1 1 calc R U . . .
C20 C 0.8158(5) 0.5230(4) 0.8131(4) 0.0330(12) Uani 1 1 d . . . . .
C21 C 0.9106(5) 0.5116(4) 0.9095(4) 0.0305(12) Uani 1 1 d . . . . .
C22 C 0.8888(5) 0.5489(4) 1.0083(4) 0.0337(12) Uani 1 1 d . . . . .
H22A H 0.814585 0.582435 1.014687 0.040 Uiso 1 1 calc R U . . .
C23 C 0.9746(5) 0.5373(4) 1.0969(4) 0.0297(11) Uani 1 1 d . . . . .
H23A H 0.956662 0.561900 1.161596 0.036 Uiso 1 1 calc R U . . .
C24 C 0.7310(5) -0.2803(5) 0.2842(5) 0.0370(13) Uani 1 1 d . . . . .
C25 C 0.6886(5) -0.1650(4) 0.3086(4) 0.0284(11) Uani 1 1 d . . . . .
C26 C 0.6742(5) -0.1130(4) 0.4068(4) 0.0342(12) Uani 1 1 d . . . . .
H26A H 0.689654 -0.148489 0.458163 0.041 Uiso 1 1 calc R U . . .
C27 C 0.6365(5) -0.0070(4) 0.4290(4) 0.0358(13) Uani 1 1 d . . . . .
H27A H 0.628320 0.028375 0.495760 0.043 Uiso 1 1 calc R U . . .
C28 C 0.6108(5) 0.0470(4) 0.3525(4) 0.0336(12) Uani 1 1 d . . . . .
C29 C 0.6242(5) -0.0058(5) 0.2536(4) 0.0366(13) Uani 1 1 d . . . . .
H29A H 0.604960 0.027878 0.200978 0.044 Uiso 1 1 calc R U . . .
C30 C 0.6665(5) -0.1096(5) 0.2335(5) 0.0372(13) Uani 1 1 d . . . . .
H30A H 0.680495 -0.142832 0.168358 0.045 Uiso 1 1 calc R U . . .
C31 C 0.5687(5) 0.1617(5) 0.3751(5) 0.0367(13) Uani 1 1 d . . . . .
C32 C 1.1690(8) 0.1791(7) 0.0534(8) 0.076(2) Uani 1 1 d . . . . .
H32A H 1.227083 0.237606 0.106610 0.091 Uiso 1 1 calc R U . . .
C33 C 1.1375(10) -0.0033(8) -0.0705(7) 0.096(3) Uani 1 1 d . . . . .
H33A H 1.190016 -0.060364 -0.090614 0.144 Uiso 1 1 calc R U . . .
H33B H 1.069614 -0.032265 -0.046533 0.144 Uiso 1 1 calc R U . . .
H33C H 1.098254 0.020001 -0.130240 0.144 Uiso 1 1 calc R U . . .
C34 C 1.3543(9) 0.0798(9) 0.0506(7) 0.095(3) Uani 1 1 d . . . . .
H34A H 1.371401 0.009138 0.010675 0.143 Uiso 1 1 calc R U . . .
H34B H 1.408396 0.139114 0.043174 0.143 Uiso 1 1 calc R U . . .
H34C H 1.374056 0.084614 0.123665 0.143 Uiso 1 1 calc R U . . .

loop_
_atom_site_aniso_label
_atom_site_aniso_U_11
_atom_site_aniso_U_22
_atom_site_aniso_U_33
_atom_site_aniso_U_23
_atom_site_aniso_U_13
_atom_site_aniso_U_12
Co1 0.0277(6) 0.0315(6) 0.0334(6) 0.0139(4) 0.0097(5) 0.0103(4)
O1W 0.043(2) 0.032(2) 0.057(3) 0.0187(19) 0.020(2) 0.0088(17)
O1 0.033(2) 0.065(3) 0.040(2) 0.019(2) 0.0080(19) 0.030(2)
O2 0.032(2) 0.049(2) 0.031(2) 0.0140(18) 0.0088(17) 0.0080(17)
O2W 0.041(2) 0.044(2) 0.033(2) 0.0158(18) 0.0126(18) 0.0173(18)
O3W 0.0264(19) 0.039(2) 0.036(2) 0.0158(17) 0.0092(17) 0.0139(16)
O3 0.161(6) 0.045(3) 0.102(4) 0.043(3) 0.096(4) 0.051(3)
O4 0.073(3) 0.049(3) 0.072(3) 0.019(2) 0.048(3) 0.031(2)
O4W 0.056(3) 0.072(3) 0.053(3) 0.030(2) 0.022(2) 0.027(2)
O5 0.071(3) 0.038(2) 0.040(3) 0.0117(19) 0.018(2) 0.022(2)
O6 0.062(3) 0.038(2) 0.039(2) 0.0117(19) 0.005(2) 0.021(2)
O7 0.051(3) 0.088(4) 0.145(6) 0.068(4) 0.013(4) 0.011(3)
N1 0.030(2) 0.041(3) 0.046(3) 0.021(2) 0.017(2) 0.008(2)
N2 0.028(2) 0.046(3) 0.046(3) 0.024(2) 0.016(2) 0.015(2)
N3 0.030(2) 0.036(3) 0.042(3) 0.016(2) 0.010(2) 0.009(2)
N4 0.045(3) 0.029(2) 0.041(3) 0.011(2) 0.016(2) 0.001(2)
N5 0.026(2) 0.037(3) 0.040(3) 0.013(2) 0.006(2) 0.0008(19)
N6 0.055(4) 0.065(4) 0.045(3) 0.016(3) 0.007(3) 0.006(3)
C1 0.028(3) 0.038(3) 0.049(4) 0.019(3) 0.014(3) 0.005(2)
C2 0.037(3) 0.065(4) 0.054(4) 0.023(3) 0.014(3) 0.014(3)
C3 0.033(3) 0.076(5) 0.061(5) 0.030(4) 0.019(3) 0.026(3)
C4 0.029(3) 0.060(4) 0.054(4) 0.022(3) 0.017(3) 0.015(3)
C5 0.033(3) 0.042(3) 0.056(4) 0.027(3) 0.024(3) 0.014(2)
C6 0.021(3) 0.043(3) 0.043(4) 0.019(3) 0.009(2) 0.008(2)
C7 0.039(3) 0.047(3) 0.037(3) 0.012(3) 0.018(3) 0.013(3)
C8 0.038(3) 0.043(3) 0.032(3) 0.008(2) 0.010(3) 0.007(3)
C9 0.028(3) 0.039(3) 0.043(3) 0.013(3) 0.002(3) 0.002(2)
C10 0.028(3) 0.035(3) 0.043(3) 0.016(3) 0.009(3) 0.005(2)
C11 0.031(3) 0.042(3) 0.055(4) 0.015(3) 0.020(3) 0.005(2)
C12 0.034(3) 0.047(4) 0.059(4) 0.027(3) 0.024(3) 0.008(3)
C13 0.033(3) 0.041(3) 0.039(3) 0.017(3) 0.015(3) 0.007(2)
C14 0.049(4) 0.040(3) 0.057(4) 0.014(3) 0.035(3) 0.009(3)
C15 0.035(3) 0.035(3) 0.052(4) 0.014(3) 0.019(3) -0.003(2)
C16 0.053(4) 0.035(3) 0.049(4) 0.009(3) 0.029(3) 0.001(3)
C17 0.040(3) 0.037(3) 0.044(4) 0.016(3) 0.018(3) 0.006(3)
C18 0.060(4) 0.039(3) 0.039(4) 0.015(3) 0.013(3) 0.005(3)
C19 0.041(3) 0.049(4) 0.044(4) 0.020(3) 0.009(3) 0.009(3)
C20 0.030(3) 0.038(3) 0.041(3) 0.022(3) 0.014(3) 0.011(2)
C21 0.025(3) 0.030(3) 0.044(3) 0.019(2) 0.013(2) 0.007(2)
C22 0.032(3) 0.035(3) 0.043(3) 0.017(2) 0.019(3) 0.015(2)
C23 0.026(3) 0.033(3) 0.032(3) 0.010(2) 0.011(2) 0.008(2)
C24 0.029(3) 0.037(3) 0.049(4) 0.015(3) 0.014(3) 0.012(2)
C25 0.019(2) 0.031(3) 0.033(3) 0.008(2) 0.005(2) 0.003(2)
C26 0.034(3) 0.034(3) 0.038(3) 0.017(2) 0.009(3) 0.011(2)
C27 0.040(3) 0.037(3) 0.030(3) 0.008(2) 0.010(3) 0.010(2)
C28 0.034(3) 0.034(3) 0.037(3) 0.012(2) 0.013(3) 0.013(2)
C29 0.039(3) 0.038(3) 0.035(3) 0.016(3) 0.008(3) 0.013(3)
C30 0.038(3) 0.039(3) 0.041(3) 0.013(3) 0.019(3) 0.013(3)
C31 0.036(3) 0.037(3) 0.039(3) 0.012(3) 0.011(3) 0.008(2)
C32 0.065(5) 0.064(5) 0.105(7) 0.041(5) 0.021(5) 0.014(4)
C33 0.109(8) 0.091(7) 0.064(6) -0.002(5) 0.026(5) -0.031(6)
C34 0.070(6) 0.134(9) 0.077(6) 0.023(6) 0.017(5) 0.036(6)

loop_
_atom_type_symbol
_atom_type_description
_atom_type_scat_dispersion_real
_atom_type_scat_dispersion_imag
_atom_type_scat_source
C C 0.0033 0.0016 'International Tables Vol C Tables 4.2.6.8 and 6.1.1.4'
H H 0.0000 0.0000 'International Tables Vol C Tables 4.2.6.8 and 6.1.1.4'
N N 0.0061 0.0033 'International Tables Vol C Tables 4.2.6.8 and 6.1.1.4'
O O 0.0106 0.0060 'International Tables Vol C Tables 4.2.6.8 and 6.1.1.4'
Co Co 0.3494 0.9721 'International Tables Vol C Tables 4.2.6.8 and 6.1.1.4'

loop_
_geom_angle_atom_site_label_1
_geom_angle_atom_site_label_2
_geom_angle_atom_site_label_3
_geom_angle
_geom_angle_site_symmetry_1
_geom_angle_site_symmetry_3
_geom_angle_publ_flag
O2W Co1 O2W 180.0 2_666 . ?
O2W Co1 O3W 92.22(14) 2_666 . ?
O2W Co1 O3W 87.78(14) . . ?
O2W Co1 O3W 87.78(14) 2_666 2_666 ?
O2W Co1 O3W 92.22(14) . 2_666 ?
O3W Co1 O3W 180.0 . 2_666 ?
O2W Co1 O1W 88.60(16) 2_666 2_666 ?
O2W Co1 O1W 91.40(16) . 2_666 ?
O3W Co1 O1W 93.64(14) . 2_666 ?
O3W Co1 O1W 86.36(14) 2_666 2_666 ?
O2W Co1 O1W 91.40(16) 2_666 . ?
O2W Co1 O1W 88.60(16) . . ?
O3W Co1 O1W 86.36(14) . . ?
O3W Co1 O1W 93.64(14) 2_666 . ?
O1W Co1 O1W 180.0(2) 2_666 . ?
C1 N1 C5 116.7(5) . . ?
C6 N2 C7 107.3(5) . . ?
C6 N2 C5 126.9(5) . . ?
C7 N2 C5 125.8(4) . . ?
C6 N3 C8 108.4(5) . . ?
C6 N3 C9 126.3(5) . . ?
C8 N3 C9 125.2(5) . . ?
C17 N4 C18 110.2(5) . . ?
C17 N4 C16 123.3(5) . . ?
C18 N4 C16 126.5(5) . . ?
C17 N5 C19 109.2(5) . . ?
C17 N5 C1 123.6(5) . 2_755 ?
C19 N5 C1 127.2(5) . 2_755 ?
C32 N6 C33 121.0(7) . . ?
C32 N6 C34 121.8(7) . . ?
C33 N6 C34 117.1(7) . . ?
N1 C1 C2 125.2(6) . . ?
N1 C1 N5 115.0(5) . 2_755 ?
C2 C1 N5 119.8(5) . 2_755 ?
C3 C2 C1 117.0(6) . . ?
C3 C2 H2A 121.5 . . ?
C1 C2 H2A 121.5 . . ?
C2 C3 C4 119.7(6) . . ?
C2 C3 H3A 120.2 . . ?
C4 C3 H3A 120.2 . . ?
C3 C4 C5 118.5(6) . . ?
C3 C4 H4A 120.7 . . ?
C5 C4 H4A 120.7 . . ?
N1 C5 C4 122.8(6) . . ?
N1 C5 N2 115.7(5) . . ?
C4 C5 N2 121.4(5) . . ?
N3 C6 N2 109.0(5) . . ?
N3 C6 H6A 125.5 . . ?
N2 C6 H6A 125.5 . . ?
C8 C7 N2 106.9(5) . . ?
C8 C7 H7A 126.6 . . ?
N2 C7 H7A 126.6 . . ?
C7 C8 N3 108.3(5) . . ?
C7 C8 H8A 125.8 . . ?
N3 C8 H8A 125.8 . . ?
N3 C9 C10 111.9(4) . . ?
N3 C9 H9A 109.2 . . ?
C10 C9 H9A 109.2 . . ?
N3 C9 H9B 109.2 . . ?
C10 C9 H9B 109.2 . . ?
H9A C9 H9B 107.9 . . ?
C15 C10 C11 118.1(5) . . ?
C15 C10 C9 120.6(5) . . ?
C11 C10 C9 121.2(5) . . ?
C12 C11 C10 121.0(5) . . ?
C12 C11 H11A 119.5 . . ?
C10 C11 H11A 119.5 . . ?
C11 C12 C13 120.4(5) . . ?
C11 C12 H12A 119.8 . . ?
C13 C12 H12A 119.8 . . ?
C14 C13 C12 119.1(5) . . ?
C14 C13 C16 123.3(5) . . ?
C12 C13 C16 117.4(5) . . ?
C13 C14 C15 121.1(5) . . ?
C13 C14 H14A 119.4 . . ?
C15 C14 H14A 119.4 . . ?
C10 C15 C14 120.1(5) . . ?
C10 C15 H15A 119.9 . . ?
C14 C15 H15A 119.9 . . ?
N4 C16 C13 111.6(5) . . ?
N4 C16 H16A 109.3 . . ?
C13 C16 H16A 109.3 . . ?
N4 C16 H16B 109.3 . . ?
C13 C16 H16B 109.3 . . ?
H16A C16 H16B 108.0 . . ?
N4 C17 N5 105.6(5) . . ?
N4 C17 H17A 127.2 . . ?
N5 C17 H17A 127.2 . . ?
C19 C18 N4 108.0(5) . . ?
C19 C18 H18A 126.0 . . ?
N4 C18 H18A 126.0 . . ?
C18 C19 N5 106.9(5) . . ?
C18 C19 H19A 126.5 . . ?
N5 C19 H19A 126.5 . . ?
O2 C20 O1 122.9(5) . . ?
O2 C20 C21 118.2(4) . . ?
O1 C20 C21 118.8(5) . . ?
C22 C21 C23 117.6(5) . 2_767 ?
C22 C21 C20 121.3(5) . . ?
C23 C21 C20 121.1(5) 2_767 . ?
C23 C22 C21 121.6(5) . . ?
C23 C22 H22A 119.2 . . ?
C21 C22 H22A 119.2 . . ?
C22 C23 C21 120.8(5) . 2_767 ?
C22 C23 H23A 119.6 . . ?
C21 C23 H23A 119.6 2_767 . ?
O4 C24 O3 123.9(5) . . ?
O4 C24 C25 116.8(5) . . ?
O3 C24 C25 119.2(5) . . ?
C26 C25 C30 119.0(5) . . ?
C26 C25 C24 120.0(5) . . ?
C30 C25 C24 121.0(5) . . ?
C25 C26 C27 119.7(5) . . ?
C25 C26 H26A 120.1 . . ?
C27 C26 H26A 120.1 . . ?
C26 C27 C28 121.0(5) . . ?
C26 C27 H27A 119.5 . . ?
C28 C27 H27A 119.5 . . ?
C29 C28 C27 119.1(5) . . ?
C29 C28 C31 119.2(5) . . ?
C27 C28 C31 121.7(5) . . ?
C28 C29 C30 119.4(5) . . ?
C28 C29 H29A 120.3 . . ?
C30 C29 H29A 120.3 . . ?
C29 C30 C25 121.6(5) . . ?
C29 C30 H30A 119.2 . . ?
C25 C30 H30A 119.2 . . ?
O6 C31 O5 125.2(5) . . ?
O6 C31 C28 119.4(5) . . ?
O5 C31 C28 115.4(5) . . ?
O7 C32 N6 125.9(9) . . ?
O7 C32 H32A 117.1 . . ?
N6 C32 H32A 117.1 . . ?
N6 C33 H33A 109.5 . . ?
N6 C33 H33B 109.5 . . ?
H33A C33 H33B 109.5 . . ?
N6 C33 H33C 109.5 . . ?
H33A C33 H33C 109.5 . . ?
H33B C33 H33C 109.5 . . ?
N6 C34 H34A 109.5 . . ?
N6 C34 H34B 109.5 . . ?
H34A C34 H34B 109.5 . . ?
N6 C34 H34C 109.5 . . ?
H34A C34 H34C 109.5 . . ?
H34B C34 H34C 109.5 . . ?

loop_
_geom_bond_atom_site_label_1
_geom_bond_atom_site_label_2
_geom_bond_distance
_geom_bond_site_symmetry_2
_geom_bond_publ_flag
Co1 O2W 2.073(4) 2_666 ?
Co1 O2W 2.073(4) . ?
Co1 O3W 2.114(3) . ?
Co1 O3W 2.114(3) 2_666 ?
Co1 O1W 2.117(4) 2_666 ?
Co1 O1W 2.117(4) . ?
O1 C20 1.263(6) . ?
O2 C20 1.257(6) . ?
O3 C24 1.242(7) . ?
O4 C24 1.230(7) . ?
O5 C31 1.254(7) . ?
O6 C31 1.244(6) . ?
O7 C32 1.232(9) . ?
N1 C1 1.313(7) . ?
N1 C5 1.324(7) . ?
N2 C6 1.358(6) . ?
N2 C7 1.388(7) . ?
N2 C5 1.412(7) . ?
N3 C6 1.311(7) . ?
N3 C8 1.378(7) . ?
N3 C9 1.484(7) . ?
N4 C17 1.342(7) . ?
N4 C18 1.361(8) . ?
N4 C16 1.466(7) . ?
N5 C17 1.357(7) . ?
N5 C19 1.385(7) . ?
N5 C1 1.431(7) 2_755 ?
N6 C32 1.319(9) . ?
N6 C33 1.421(9) . ?
N6 C34 1.430(9) . ?
C1 C2 1.384(8) . ?
C2 C3 1.365(9) . ?
C2 H2A 0.9300 . ?
C3 C4 1.367(9) . ?
C3 H3A 0.9300 . ?
C4 C5 1.391(7) . ?
C4 H4A 0.9300 . ?
C6 H6A 0.9300 . ?
C7 C8 1.337(8) . ?
C7 H7A 0.9300 . ?
C8 H8A 0.9300 . ?
C9 C10 1.488(7) . ?
C9 H9A 0.9700 . ?
C9 H9B 0.9700 . ?
C10 C15 1.379(8) . ?
C10 C11 1.413(7) . ?
C11 C12 1.366(8) . ?
C11 H11A 0.9300 . ?
C12 C13 1.383(8) . ?
C12 H12A 0.9300 . ?
C13 C14 1.376(8) . ?
C13 C16 1.511(8) . ?
C14 C15 1.393(8) . ?
C14 H14A 0.9300 . ?
C15 H15A 0.9300 . ?
C16 H16A 0.9700 . ?
C16 H16B 0.9700 . ?
C17 H17A 0.9300 . ?
C18 C19 1.328(8) . ?
C18 H18A 0.9300 . ?
C19 H19A 0.9300 . ?
C20 C21 1.502(7) . ?
C21 C22 1.392(7) . ?
C21 C23 1.411(7) 2_767 ?
C22 C23 1.380(7) . ?
C22 H22A 0.9300 . ?
C23 H23A 0.9300 . ?
C24 C25 1.523(7) . ?
C25 C26 1.377(7) . ?
C25 C30 1.391(7) . ?
C26 C27 1.395(7) . ?
C26 H26A 0.9300 . ?
C27 C28 1.396(7) . ?
C27 H27A 0.9300 . ?
C28 C29 1.383(7) . ?
C28 C31 1.514(7) . ?
C29 C30 1.388(7) . ?
C29 H29A 0.9300 . ?
C30 H30A 0.9300 . ?
C32 H32A 0.9300 . ?
C33 H33A 0.9600 . ?
C33 H33B 0.9600 . ?
C33 H33C 0.9600 . ?
C34 H34A 0.9600 . ?
C34 H34B 0.9600 . ?
C34 H34C 0.9600 . ?

loop_
_geom_torsion_atom_site_label_1
_geom_torsion_atom_site_label_2
_geom_torsion_atom_site_label_3
_geom_torsion_atom_site_label_4
_geom_torsion
_geom_torsion_site_symmetry_1
_geom_torsion_site_symmetry_2
_geom_torsion_site_symmetry_3
_geom_torsion_site_symmetry_4
_geom_torsion_publ_flag
C5 N1 C1 C2 -3.5(8) . . . . ?
C5 N1 C1 N5 177.4(5) . . . 2_755 ?
N1 C1 C2 C3 1.2(9) . . . . ?
N5 C1 C2 C3 -179.8(5) 2_755 . . . ?
C1 C2 C3 C4 1.5(10) . . . . ?
C2 C3 C4 C5 -1.6(10) . . . . ?
C1 N1 C5 C4 3.3(8) . . . . ?
C1 N1 C5 N2 -179.7(5) . . . . ?
C3 C4 C5 N1 -0.8(9) . . . . ?
C3 C4 C5 N2 -177.7(6) . . . . ?
C6 N2 C5 N1 4.1(8) . . . . ?
C7 N2 C5 N1 -176.0(5) . . . . ?
C6 N2 C5 C4 -178.8(5) . . . . ?
C7 N2 C5 C4 1.1(9) . . . . ?
C8 N3 C6 N2 -0.8(6) . . . . ?
C9 N3 C6 N2 176.7(5) . . . . ?
C7 N2 C6 N3 1.3(6) . . . . ?
C5 N2 C6 N3 -178.8(5) . . . . ?
C6 N2 C7 C8 -1.3(6) . . . . ?
C5 N2 C7 C8 178.8(5) . . . . ?
N2 C7 C8 N3 0.8(6) . . . . ?
C6 N3 C8 C7 0.0(6) . . . . ?
C9 N3 C8 C7 -177.6(5) . . . . ?
C6 N3 C9 C10 -76.0(7) . . . . ?
C8 N3 C9 C10 101.2(6) . . . . ?
N3 C9 C10 C15 124.0(6) . . . . ?
N3 C9 C10 C11 -53.0(7) . . . . ?
C15 C10 C11 C12 -0.5(9) . . . . ?
C9 C10 C11 C12 176.5(6) . . . . ?
C10 C11 C12 C13 -2.5(9) . . . . ?
C11 C12 C13 C14 3.4(9) . . . . ?
C11 C12 C13 C16 -172.3(6) . . . . ?
C12 C13 C14 C15 -1.4(10) . . . . ?
C16 C13 C14 C15 174.0(6) . . . . ?
C11 C10 C15 C14 2.5(9) . . . . ?
C9 C10 C15 C14 -174.6(5) . . . . ?
C13 C14 C15 C10 -1.6(10) . . . . ?
C17 N4 C16 C13 -94.3(6) . . . . ?
C18 N4 C16 C13 86.0(7) . . . . ?
C14 C13 C16 N4 18.9(9) . . . . ?
C12 C13 C16 N4 -165.6(5) . . . . ?
C18 N4 C17 N5 -2.1(6) . . . . ?
C16 N4 C17 N5 178.1(4) . . . . ?
C19 N5 C17 N4 1.7(6) . . . . ?
C1 N5 C17 N4 179.4(4) 2_755 . . . ?
C17 N4 C18 C19 1.7(7) . . . . ?
C16 N4 C18 C19 -178.5(5) . . . . ?
N4 C18 C19 N5 -0.6(7) . . . . ?
C17 N5 C19 C18 -0.7(6) . . . . ?
C1 N5 C19 C18 -178.2(5) 2_755 . . . ?
O2 C20 C21 C22 174.7(5) . . . . ?
O1 C20 C21 C22 -6.7(8) . . . . ?
O2 C20 C21 C23 -5.1(7) . . . 2_767 ?
O1 C20 C21 C23 173.4(5) . . . 2_767 ?
C23 C21 C22 C23 -1.0(8) 2_767 . . . ?
C20 C21 C22 C23 179.2(5) . . . . ?
C21 C22 C23 C21 1.1(9) . . . 2_767 ?
O4 C24 C25 C26 -164.5(5) . . . . ?
O3 C24 C25 C26 15.8(8) . . . . ?
O4 C24 C25 C30 14.1(8) . . . . ?
O3 C24 C25 C30 -165.6(6) . . . . ?
C30 C25 C26 C27 0.8(8) . . . . ?
C24 C25 C26 C27 179.4(5) . . . . ?
C25 C26 C27 C28 1.1(8) . . . . ?
C26 C27 C28 C29 -0.5(8) . . . . ?
C26 C27 C28 C31 179.5(5) . . . . ?
C27 C28 C29 C30 -1.9(8) . . . . ?
C31 C28 C29 C30 178.1(5) . . . . ?
C28 C29 C30 C25 3.8(9) . . . . ?
C26 C25 C30 C29 -3.2(8) . . . . ?
C24 C25 C30 C29 178.1(5) . . . . ?
C29 C28 C31 O6 13.7(8) . . . . ?
C27 C28 C31 O6 -166.4(5) . . . . ?
C29 C28 C31 O5 -167.5(5) . . . . ?
C27 C28 C31 O5 12.5(8) . . . . ?
C33 N6 C32 O7 0.7(13) . . . . ?
C34 N6 C32 O7 -176.9(8) . . . . ?
